data_1511436
loop_
_publ_author_name
'Tergenius, L.E.'

_publ_section_title
;
 Refinement of the crystal structure of orthorhombic Mn2 B (formerly
 denoted Mn4 B)
;
_journal_name_full 'Journal of the Less-Common Metals'
_journal_page_first 335
_journal_page_last 340
_journal_paper_doi 10.1016/0022-5088(81)90236-8
_journal_volume 82
_journal_year 1981
_chemical_formula_sum 'B0.988 Mn2'
_chemical_name_systematic 'Mn2 B0.988'
_space_group_IT_number 70
_symmetry_space_group_name_Hall 'F 2 2 -1d'
_symmetry_space_group_name_H-M 'F d d d :1'
_cell_angle_alpha 90
_cell_angle_beta 90
_cell_angle_gamma 90
_cell_formula_units_Z 16
_cell_length_a 14.5395
_cell_length_b 7.2914
_cell_length_c 4.2082
_cell_volume 446.125
_citation_journal_id_ASTM JCOMAH
_cod_data_source_file boron0-1_59.cif
_cod_data_source_block B0.988Mn2
_cod_original_cell_volume 446.1252
_cod_original_sg_symbol_Hall '-F 2uv 2vw (x+1/8,y+1/8,z+1/8)'
_cod_database_code 1511436

loop_
_symmetry_equiv_pos_as_xyz
x,y,z
-x+1/2,-y+1/2,z
x,-y+1/2,-z+1/2
-x+1/2,y,-z+1/2
-x+1/4,-y+1/4,-z+1/4
x-1/4,y-1/4,-z+1/4
-x+1/4,y-1/4,z-1/4
x-1/4,-y+1/4,z-1/4
x,y+1/2,z+1/2
-x+1/2,-y+1,z+1/2
x,-y+1,-z+1
-x+1/2,y+1/2,-z+1
-x+1/4,-y+3/4,-z+3/4
x-1/4,y+1/4,-z+3/4
-x+1/4,y+1/4,z+1/4
x-1/4,-y+3/4,z+1/4
x+1/2,y,z+1/2
-x+1,-y+1/2,z+1/2
x+1/2,-y+1/2,-z+1
-x+1,y,-z+1
-x+3/4,-y+1/4,-z+3/4
x+1/4,y-1/4,-z+3/4
-x+3/4,y-1/4,z+1/4
x+1/4,-y+1/4,z+1/4
x+1/2,y+1/2,z
-x+1,-y+1,z
x+1/2,-y+1,-z+1/2
-x+1,y+1/2,-z+1/2
-x+3/4,-y+3/4,-z+1/4
x+1/4,y+1/4,-z+1/4
-x+3/4,y+1/4,z-1/4
x+1/4,-y+3/4,z-1/4

loop_
_atom_site_label
_atom_site_type_symbol
_atom_site_fract_x
_atom_site_fract_y
_atom_site_fract_z
_atom_site_occupancy
_atom_site_U_iso_or_equiv
B1 B 0.3755 0 0 0.988 0.0
Mn1 Mn 0.08163 0 0 1 0.0
Mn2 Mn 0 0.33055 0 1 0.0
